data_4306187
loop_
_publ_author_name
'Huaibo Ma'
'Swarup Chattopadhyay'
'Jeffrey L. Petersen'
'Michael P. Jensen'

_publ_section_title
;
Harnessing Scorpionate Ligand Equilibria for Modeling Reduced Nickel
Superoxide Dismutase Intermediates
;
_journal_name_full 'Inorganic Chemistry'
_journal_page_first 7966
_journal_page_last 7968
_journal_paper_doi 10.1021/ic801099r
_journal_volume 47
_journal_year 2008
_chemical_formula_sum 'C35 H38 B N7 Ni S2'
_chemical_formula_weight 690.36
_chemical_name_systematic
; 
 ? 
;
_space_group_IT_number 14
_symmetry_cell_setting monoclinic
_symmetry_space_group_name_Hall '-P 2ybc'
_symmetry_space_group_name_H-M 'P 1 21/c 1'
_atom_sites_solution_hydrogens geom
_atom_sites_solution_primary direct
_atom_sites_solution_secondary difmap
_audit_creation_method SHELXL-97
_cell_angle_alpha 90.00
_cell_angle_beta 111.2140(10)
_cell_angle_gamma 90.00
_cell_formula_units_Z 4
_cell_length_a 11.9864(6)
_cell_length_b 22.9361(12)
_cell_length_c 13.8614(7)
_cell_measurement_reflns_used 8432
_cell_measurement_temperature 293(2)
_cell_measurement_theta_max 27.50
_cell_measurement_theta_min 2.37
_cell_volume 3552.6(3)
_computing_structure_refinement 'SHELXL-97 (Sheldrick, 1997)'
_computing_structure_solution 'SHELXS-97 (Sheldrick, 1990)'
_diffrn_ambient_temperature 293(2)
_diffrn_measured_fraction_theta_full 0.988
_diffrn_measured_fraction_theta_max 0.988
_diffrn_radiation_monochromator graphite
_diffrn_radiation_source 'fine-focus sealed tube'
_diffrn_radiation_type MoK\a
_diffrn_radiation_wavelength 0.71073
_diffrn_reflns_av_R_equivalents 0.0355
_diffrn_reflns_av_sigmaI/netI 0.0493
_diffrn_reflns_limit_h_max 13
_diffrn_reflns_limit_h_min -15
_diffrn_reflns_limit_k_max 29
_diffrn_reflns_limit_k_min -25
_diffrn_reflns_limit_l_max 17
_diffrn_reflns_limit_l_min -18
_diffrn_reflns_number 23868
_diffrn_reflns_theta_full 27.53
_diffrn_reflns_theta_max 27.53
_diffrn_reflns_theta_min 1.81
_diffrn_standards_decay_% 0
_exptl_absorpt_coefficient_mu 0.699
_exptl_absorpt_correction_type semi-empirical
_exptl_absorpt_process_details SADABS
_exptl_crystal_colour red-orange
_exptl_crystal_density_diffrn 1.291
_exptl_crystal_density_method 'not measured'
_exptl_crystal_description 'irregular fragment'
_exptl_crystal_F_000 1448
_exptl_crystal_size_max 0.50
_exptl_crystal_size_mid 0.38
_exptl_crystal_size_min 0.28
_refine_diff_density_max 0.342
_refine_diff_density_min -0.197
_refine_diff_density_rms 0.058
_refine_ls_extinction_method none
_refine_ls_goodness_of_fit_ref 1.038
_refine_ls_hydrogen_treatment riding
_refine_ls_matrix_type full
_refine_ls_number_parameters 440
_refine_ls_number_reflns 8088
_refine_ls_number_restraints 4
_refine_ls_restrained_S_all 1.039
_refine_ls_R_factor_all 0.0466
_refine_ls_R_factor_gt 0.0379
_refine_ls_shift/su_max 0.002
_refine_ls_shift/su_mean 0.000
_refine_ls_structure_factor_coef Fsqd
_refine_ls_weighting_details 'calc w=1/[\s^2^(Fo^2^)+(0.0553P)^2^+0.6747P] where P=(Fo^2^+2Fc^2^)/3'
_refine_ls_weighting_scheme calc
_refine_ls_wR_factor_gt 0.1036
_refine_ls_wR_factor_ref 0.1111
_reflns_number_gt 6788
_reflns_number_total 8088
_reflns_threshold_expression >2sigma(I)
_cod_data_source_file ic801099r_si_002.cif
_cod_data_source_block mj5ccd
_cod_database_code 4306187

loop_
_symmetry_equiv_pos_as_xyz
'x, y, z'
'-x, y+1/2, -z+1/2'
'-x, -y, -z'
'x, -y-1/2, z-1/2'

loop_
_atom_site_label
_atom_site_type_symbol
_atom_site_fract_x
_atom_site_fract_y
_atom_site_fract_z
_atom_site_U_iso_or_equiv
_atom_site_adp_type
_atom_site_occupancy
_atom_site_symmetry_multiplicity
_atom_site_calc_flag
_atom_site_refinement_flags
_atom_site_disorder_assembly
_atom_site_disorder_group
Ni1 Ni 0.157839(19) 0.405003(9) 0.803022(15) 0.03748(8) Uani 1 1 d . . .
S1 S 0.15144(4) 0.33404(2) 0.69447(3) 0.04549(12) Uani 1 1 d . . .
S2 S 0.26403(5) 0.44117(2) 0.71742(4) 0.05431(14) Uani 1 1 d . . .
N1 N 0.16502(13) 0.47374(6) 0.88520(10) 0.0409(3) Uani 1 1 d . . .
N2 N 0.18741(14) 0.46743(6) 0.98859(11) 0.0436(3) Uani 1 1 d . . .
N3 N 0.07463(13) 0.36350(6) 0.87823(10) 0.0397(3) Uani 1 1 d . . .
N4 N 0.12500(13) 0.36444(6) 0.98449(10) 0.0403(3) Uani 1 1 d . . .
N5 N 0.34338(14) 0.38824(7) 1.02453(13) 0.0499(4) Uani 1 1 d . . .
N6 N 0.34451(14) 0.34628(8) 0.95552(12) 0.0480(4) Uani 1 1 d . . .
N7 N 0.2972(2) 0.35950(9) 0.59022(15) 0.0662(5) Uani 1 1 d D . .
C1 C 0.13961(17) 0.53004(8) 0.86220(14) 0.0448(4) Uani 1 1 d . . .
C2 C 0.14557(19) 0.56027(9) 0.95132(15) 0.0523(4) Uani 1 1 d . . .
H2 H 0.1326 0.5999 0.9569 0.063 Uiso 1 1 calc R . .
C3 C 0.17449(18) 0.51959(9) 1.02885(14) 0.0502(4) Uani 1 1 d . . .
C4 C -0.01757(16) 0.32635(8) 0.85355(14) 0.0415(4) Uani 1 1 d . . .
C5 C -0.02642(18) 0.30319(8) 0.94371(15) 0.0485(4) Uani 1 1 d . . .
H5 H -0.0823 0.2762 0.9481 0.058 Uiso 1 1 calc R . .
C6 C 0.06408(17) 0.32839(8) 1.02455(14) 0.0433(4) Uani 1 1 d . . .
C7 C 0.45380(17) 0.34710(10) 0.95050(16) 0.0536(5) Uani 1 1 d . . .
C8 C 0.5232(2) 0.38935(13) 1.0168(2) 0.0801(8) Uani 1 1 d . . .
H8 H 0.6023 0.3987 1.0277 0.096 Uiso 1 1 calc R . .
C9 C 0.4521(2) 0.41435(12) 1.0626(3) 0.0803(8) Uani 1 1 d . . .
C10 C 0.1857(3) 0.52815(11) 1.13922(17) 0.0726(7) Uani 1 1 d . . .
H10A H 0.1318 0.5023 1.1551 0.109 Uiso 1 1 calc R . .
H10B H 0.1663 0.5677 1.1491 0.109 Uiso 1 1 calc R . .
H10C H 0.2664 0.5199 1.1841 0.109 Uiso 1 1 calc R . .
C11 C 0.10764(19) 0.55354(8) 0.75645(14) 0.0492(4) Uani 1 1 d . . .
C12 C 0.0121(2) 0.53137(11) 0.67472(17) 0.0659(6) Uani 1 1 d . . .
H12 H -0.0336 0.5012 0.6860 0.079 Uiso 1 1 calc R . .
C13 C -0.0156(3) 0.55407(14) 0.57584(19) 0.0801(8) Uani 1 1 d . . .
H13 H -0.0799 0.5391 0.5210 0.096 Uiso 1 1 calc R . .
C14 C 0.0518(3) 0.59843(13) 0.5590(2) 0.0838(9) Uani 1 1 d . . .
H14 H 0.0338 0.6131 0.4925 0.101 Uiso 1 1 calc R . .
C15 C 0.1454(3) 0.62115(12) 0.6395(2) 0.0806(8) Uani 1 1 d . . .
H15 H 0.1903 0.6516 0.6278 0.097 Uiso 1 1 calc R . .
C16 C 0.1734(3) 0.59894(10) 0.73812(18) 0.0644(6) Uani 1 1 d . . .
H16 H 0.2370 0.6146 0.7927 0.077 Uiso 1 1 calc R . .
C17 C 0.0942(2) 0.32143(10) 1.13853(15) 0.0561(5) Uani 1 1 d . . .
H17A H 0.1778 0.3125 1.1712 0.084 Uiso 1 1 calc R . .
H17B H 0.0475 0.2903 1.1508 0.084 Uiso 1 1 calc R . .
H17C H 0.0768 0.3570 1.1667 0.084 Uiso 1 1 calc R . .
C18 C -0.09846(16) 0.31582(8) 0.74620(14) 0.0434(4) Uani 1 1 d . . .
C19 C -0.14555(19) 0.36144(10) 0.67859(15) 0.0546(5) Uani 1 1 d . . .
H19 H -0.1208 0.3994 0.6992 0.065 Uiso 1 1 calc R . .
C20 C -0.2290(2) 0.35144(12) 0.58086(18) 0.0678(6) Uani 1 1 d . . .
H20 H -0.2609 0.3826 0.5365 0.081 Uiso 1 1 calc R . .
C21 C -0.2654(2) 0.29475(13) 0.54862(19) 0.0726(7) Uani 1 1 d . . .
H21 H -0.3217 0.2878 0.4830 0.087 Uiso 1 1 calc R . .
C22 C -0.2174(2) 0.24948(12) 0.6144(2) 0.0689(6) Uani 1 1 d . . .
H22 H -0.2403 0.2115 0.5927 0.083 Uiso 1 1 calc R . .
C23 C -0.13533(19) 0.25935(10) 0.71272(17) 0.0550(5) Uani 1 1 d . . .
H23 H -0.1044 0.2280 0.7570 0.066 Uiso 1 1 calc R . .
C24 C 0.4781(3) 0.46235(19) 1.1417(4) 0.145(2) Uani 1 1 d . . .
H24A H 0.5623 0.4706 1.1681 0.218 Uiso 1 1 calc R . .
H24B H 0.4538 0.4503 1.1974 0.218 Uiso 1 1 calc R . .
H24C H 0.4347 0.4968 1.1099 0.218 Uiso 1 1 calc R . .
C25 C 0.48658(18) 0.30785(11) 0.88188(16) 0.0592(5) Uani 1 1 d . . .
C26 C 0.4237(2) 0.25754(13) 0.84273(19) 0.0722(7) Uani 1 1 d . . .
H26 H 0.3584 0.2478 0.8606 0.087 Uiso 1 1 calc R . .
C27 C 0.4555(3) 0.22113(17) 0.7774(2) 0.0937(10) Uani 1 1 d . . .
H27 H 0.4127 0.1870 0.7527 0.112 Uiso 1 1 calc R . .
C28 C 0.5507(3) 0.2355(2) 0.7490(2) 0.1015(11) Uani 1 1 d . . .
H28 H 0.5716 0.2116 0.7040 0.122 Uiso 1 1 calc R . .
C29 C 0.6141(3) 0.2850(2) 0.7870(3) 0.1070(12) Uani 1 1 d . . .
H29 H 0.6790 0.2945 0.7684 0.128 Uiso 1 1 calc R . .
C30 C 0.5834(2) 0.32109(16) 0.8527(2) 0.0849(8) Uani 1 1 d . . .
H30 H 0.6278 0.3547 0.8780 0.102 Uiso 1 1 calc R . .
C31 C 0.24628(17) 0.37528(8) 0.65595(13) 0.0458(4) Uani 1 1 d . A .
C32 C 0.2774(3) 0.30121(11) 0.54175(19) 0.0739(7) Uani 1 1 d . A .
H32A H 0.2489 0.2751 0.5828 0.089 Uiso 1 1 calc R . .
H32B H 0.3531 0.2861 0.5419 0.089 Uiso 1 1 calc R . .
C33 C 0.1892(3) 0.30180(14) 0.4331(2) 0.0857(8) Uani 1 1 d . . .
H33A H 0.1120 0.3129 0.4331 0.129 Uiso 1 1 calc R A .
H33B H 0.1844 0.2636 0.4035 0.129 Uiso 1 1 calc R . .
H33C H 0.2145 0.3293 0.3929 0.129 Uiso 1 1 calc R . .
C34 C 0.3554(7) 0.4063(4) 0.5492(6) 0.067(2) Uani 0.475(10) 1 d PD A 1
H34A H 0.3243 0.4442 0.5580 0.080 Uiso 0.475(10) 1 calc PR A 1
H34B H 0.3385 0.4002 0.4761 0.080 Uiso 0.475(10) 1 calc PR A 1
C35 C 0.4887(8) 0.4039(5) 0.6086(10) 0.158(6) Uani 0.475(10) 1 d PD A 1
H35A H 0.5036 0.3941 0.6795 0.236 Uiso 0.475(10) 1 calc PR A 1
H35B H 0.5235 0.4413 0.6053 0.236 Uiso 0.475(10) 1 calc PR A 1
H35C H 0.5239 0.3749 0.5785 0.236 Uiso 0.475(10) 1 calc PR A 1
C34' C 0.4016(7) 0.3915(4) 0.5821(7) 0.079(2) Uani 0.525(10) 1 d PD A 2
H34C H 0.4407 0.4137 0.6448 0.095 Uiso 0.525(10) 1 calc PR A 2
H34D H 0.4591 0.3639 0.5742 0.095 Uiso 0.525(10) 1 calc PR A 2
C35' C 0.3613(11) 0.4306(5) 0.4931(8) 0.213(8) Uani 0.525(10) 1 d PD A 2
H35D H 0.2894 0.4155 0.4422 0.320 Uiso 0.525(10) 1 calc PR A 2
H35E H 0.4223 0.4337 0.4637 0.320 Uiso 0.525(10) 1 calc PR A 2
H35F H 0.3457 0.4685 0.5150 0.320 Uiso 0.525(10) 1 calc PR A 2
B1 B 0.2276(2) 0.40683(9) 1.03978(15) 0.0446(4) Uani 1 1 d . . .
H1 H 0.2406 0.4087 1.1137 0.053 Uiso 1 1 calc R . .

loop_
_atom_site_aniso_label
_atom_site_aniso_U_11
_atom_site_aniso_U_22
_atom_site_aniso_U_33
_atom_site_aniso_U_23
_atom_site_aniso_U_13
_atom_site_aniso_U_12
Ni1 0.04302(14) 0.03734(13) 0.03481(12) -0.00448(8) 0.01735(10) -0.00593(8)
S1 0.0579(3) 0.0409(2) 0.0436(2) -0.00692(16) 0.0255(2) -0.00824(19)
S2 0.0693(3) 0.0519(3) 0.0512(3) -0.0114(2) 0.0331(2) -0.0217(2)
N1 0.0475(8) 0.0397(8) 0.0359(7) -0.0036(5) 0.0156(6) -0.0031(6)
N2 0.0535(9) 0.0429(8) 0.0366(7) -0.0039(6) 0.0189(6) -0.0033(7)
N3 0.0412(7) 0.0424(8) 0.0379(7) -0.0034(5) 0.0170(6) -0.0039(6)
N4 0.0434(8) 0.0427(8) 0.0367(7) 0.0012(6) 0.0168(6) -0.0014(6)
N5 0.0405(8) 0.0499(9) 0.0516(9) -0.0012(7) 0.0073(7) -0.0057(7)
N6 0.0395(8) 0.0619(10) 0.0419(7) 0.0010(7) 0.0140(6) -0.0033(7)
N7 0.0860(14) 0.0695(12) 0.0627(11) -0.0126(9) 0.0505(11) -0.0142(10)
C1 0.0491(10) 0.0391(9) 0.0458(9) -0.0022(7) 0.0166(8) 0.0001(7)
C2 0.0628(12) 0.0416(10) 0.0542(10) -0.0086(8) 0.0231(9) 0.0020(8)
C3 0.0563(11) 0.0505(11) 0.0467(9) -0.0127(8) 0.0221(9) -0.0044(9)
C4 0.0399(9) 0.0399(9) 0.0494(9) -0.0044(7) 0.0219(7) -0.0024(7)
C5 0.0503(10) 0.0453(10) 0.0574(10) -0.0012(8) 0.0284(9) -0.0078(8)
C6 0.0468(9) 0.0403(9) 0.0484(9) 0.0054(7) 0.0238(8) 0.0036(7)
C7 0.0347(9) 0.0681(13) 0.0533(10) 0.0140(9) 0.0104(8) 0.0001(9)
C8 0.0356(11) 0.0870(18) 0.107(2) -0.0093(15) 0.0135(12) -0.0104(11)
C9 0.0455(12) 0.0725(16) 0.104(2) -0.0241(14) 0.0047(13) -0.0133(11)
C10 0.105(2) 0.0688(15) 0.0523(12) -0.0162(10) 0.0386(13) -0.0025(13)
C11 0.0605(11) 0.0397(9) 0.0466(9) 0.0009(7) 0.0183(9) 0.0091(8)
C12 0.0656(14) 0.0638(14) 0.0577(12) 0.0024(10) 0.0098(10) 0.0010(11)
C13 0.0754(16) 0.096(2) 0.0527(12) 0.0036(12) 0.0040(12) 0.0207(15)
C14 0.104(2) 0.090(2) 0.0585(14) 0.0266(13) 0.0317(15) 0.0354(17)
C15 0.116(2) 0.0649(15) 0.0697(16) 0.0170(12) 0.0443(16) 0.0056(15)
C16 0.0832(16) 0.0541(12) 0.0568(12) 0.0011(9) 0.0264(12) -0.0049(11)
C17 0.0656(13) 0.0575(12) 0.0498(10) 0.0119(9) 0.0266(10) 0.0017(10)
C18 0.0371(8) 0.0498(10) 0.0495(9) -0.0108(7) 0.0230(7) -0.0077(7)
C19 0.0551(11) 0.0581(12) 0.0521(10) -0.0086(9) 0.0214(9) -0.0094(9)
C20 0.0630(14) 0.0856(17) 0.0525(12) 0.0001(11) 0.0180(10) -0.0050(12)
C21 0.0593(13) 0.101(2) 0.0549(12) -0.0234(13) 0.0175(11) -0.0224(13)
C22 0.0651(14) 0.0751(16) 0.0724(14) -0.0313(13) 0.0321(12) -0.0262(12)
C23 0.0508(11) 0.0548(12) 0.0664(12) -0.0136(9) 0.0297(10) -0.0100(9)
C24 0.071(2) 0.132(3) 0.201(5) -0.097(3) 0.011(2) -0.031(2)
C25 0.0376(10) 0.0888(16) 0.0527(11) 0.0172(10) 0.0182(9) 0.0119(10)
C26 0.0486(12) 0.103(2) 0.0694(14) -0.0061(13) 0.0273(11) 0.0035(12)
C27 0.0642(15) 0.134(3) 0.0811(18) -0.0216(18) 0.0243(14) 0.0203(17)
C28 0.0704(18) 0.163(4) 0.0800(19) -0.004(2) 0.0376(16) 0.038(2)
C29 0.0669(18) 0.175(4) 0.102(2) 0.024(2) 0.0583(18) 0.032(2)
C30 0.0551(14) 0.118(2) 0.0911(19) 0.0201(17) 0.0379(14) 0.0069(14)
C31 0.0510(10) 0.0506(10) 0.0386(8) -0.0022(7) 0.0197(8) -0.0046(8)
C32 0.105(2) 0.0684(15) 0.0704(14) -0.0131(11) 0.0587(15) -0.0004(14)
C33 0.0748(17) 0.0874(19) 0.099(2) -0.0370(16) 0.0363(16) -0.0056(14)
C34 0.070(5) 0.082(5) 0.062(4) 0.005(3) 0.042(4) -0.004(4)
C35 0.071(6) 0.186(11) 0.227(14) 0.067(9) 0.067(7) 0.010(6)
C34' 0.077(7) 0.095(6) 0.087(6) -0.012(4) 0.055(5) -0.015(4)
C35' 0.230(13) 0.242(14) 0.154(9) 0.055(9) 0.052(9) -0.148(11)
B1 0.0488(11) 0.0473(11) 0.0354(9) -0.0010(7) 0.0126(8) -0.0053(9)

loop_
_atom_type_symbol
_atom_type_description
_atom_type_scat_dispersion_real
_atom_type_scat_dispersion_imag
_atom_type_scat_source
C C 0.0033 0.0016 'International Tables Vol C Tables 4.2.6.8 and 6.1.1.4'
H H 0.0000 0.0000 'International Tables Vol C Tables 4.2.6.8 and 6.1.1.4'
B B 0.0013 0.0007 'International Tables Vol C Tables 4.2.6.8 and 6.1.1.4'
N N 0.0061 0.0033 'International Tables Vol C Tables 4.2.6.8 and 6.1.1.4'
S S 0.1246 0.1234 'International Tables Vol C Tables 4.2.6.8 and 6.1.1.4'
Ni Ni 0.3393 1.1124 'International Tables Vol C Tables 4.2.6.8 and 6.1.1.4'

loop_
_geom_angle_atom_site_label_1
_geom_angle_atom_site_label_2
_geom_angle_atom_site_label_3
_geom_angle
_geom_angle_site_symmetry_1
_geom_angle_site_symmetry_3
_geom_angle_publ_flag
N1 Ni1 N3 90.32(6) . . ?
N1 Ni1 S2 95.73(4) . . ?
N3 Ni1 S2 172.46(5) . . ?
N1 Ni1 S1 172.86(4) . . ?
N3 Ni1 S1 96.16(4) . . ?
S2 Ni1 S1 78.061(18) . . ?
C31 S1 Ni1 86.65(6) . . ?
C31 S2 Ni1 86.76(6) . . ?
C1 N1 N2 107.06(13) . . ?
C1 N1 Ni1 133.65(12) . . ?
N2 N1 Ni1 118.85(11) . . ?
C3 N2 N1 109.31(14) . . ?
C3 N2 B1 131.66(15) . . ?
N1 N2 B1 118.94(13) . . ?
C4 N3 N4 106.60(13) . . ?
C4 N3 Ni1 135.64(12) . . ?
N4 N3 Ni1 117.22(10) . . ?
C6 N4 N3 109.76(14) . . ?
C6 N4 B1 129.58(15) . . ?
N3 N4 B1 120.40(13) . . ?
C9 N5 N6 109.48(18) . . ?
C9 N5 B1 127.76(19) . . ?
N6 N5 B1 122.13(15) . . ?
C7 N6 N5 106.62(16) . . ?
C31 N7 C32 121.65(18) . . ?
C31 N7 C34' 122.0(4) . . ?
C32 N7 C34' 114.4(4) . . ?
C31 N7 C34 117.4(4) . . ?
C32 N7 C34 119.8(4) . . ?
C34' N7 C34 25.9(3) . . ?
N1 C1 C2 109.51(16) . . ?
N1 C1 C11 122.93(15) . . ?
C2 C1 C11 127.54(17) . . ?
C3 C2 C1 105.87(17) . . ?
N2 C3 C2 108.24(15) . . ?
N2 C3 C10 123.75(19) . . ?
C2 C3 C10 127.96(19) . . ?
N3 C4 C5 109.66(16) . . ?
N3 C4 C18 122.93(16) . . ?
C5 C4 C18 127.32(16) . . ?
C6 C5 C4 106.05(16) . . ?
N4 C6 C5 107.92(15) . . ?
N4 C6 C17 122.70(17) . . ?
C5 C6 C17 129.36(17) . . ?
N6 C7 C8 109.8(2) . . ?
N6 C7 C25 121.61(19) . . ?
C8 C7 C25 128.6(2) . . ?
C9 C8 C7 106.1(2) . . ?
N5 C9 C8 107.9(2) . . ?
N5 C9 C24 121.5(3) . . ?
C8 C9 C24 130.5(2) . . ?
C12 C11 C16 118.9(2) . . ?
C12 C11 C1 121.31(19) . . ?
C16 C11 C1 119.77(19) . . ?
C11 C12 C13 120.1(2) . . ?
C14 C13 C12 120.1(3) . . ?
C15 C14 C13 120.3(2) . . ?
C14 C15 C16 120.0(3) . . ?
C15 C16 C11 120.6(3) . . ?
C19 C18 C23 118.41(18) . . ?
C19 C18 C4 121.28(17) . . ?
C23 C18 C4 120.18(18) . . ?
C20 C19 C18 120.8(2) . . ?
C19 C20 C21 120.1(2) . . ?
C22 C21 C20 119.3(2) . . ?
C21 C22 C23 120.8(2) . . ?
C22 C23 C18 120.5(2) . . ?
C26 C25 C30 117.5(2) . . ?
C26 C25 C7 122.30(19) . . ?
C30 C25 C7 120.2(3) . . ?
C25 C26 C27 121.5(3) . . ?
C28 C27 C26 119.8(3) . . ?
C29 C28 C27 119.6(3) . . ?
C28 C29 C30 120.8(3) . . ?
C29 C30 C25 120.8(3) . . ?
N7 C31 S1 126.30(16) . . ?
N7 C31 S2 125.59(15) . . ?
S1 C31 S2 108.11(10) . . ?
N7 C32 C33 112.9(2) . . ?
N7 C34 C35 108.2(7) . . ?
C35' C34' N7 109.7(7) . . ?
N4 B1 N5 110.79(15) . . ?
N4 B1 N2 106.15(15) . . ?
N5 B1 N2 109.30(15) . . ?

loop_
_geom_bond_atom_site_label_1
_geom_bond_atom_site_label_2
_geom_bond_distance
_geom_bond_site_symmetry_2
_geom_bond_publ_flag
Ni1 N1 1.9288(14) . ?
Ni1 N3 1.9339(14) . ?
Ni1 S2 2.1929(5) . ?
Ni1 S1 2.1990(5) . ?
S1 C31 1.7063(19) . ?
S2 C31 1.7100(19) . ?
N1 C1 1.338(2) . ?
N1 N2 1.3668(19) . ?
N2 C3 1.352(2) . ?
N2 B1 1.556(3) . ?
N3 C4 1.338(2) . ?
N3 N4 1.3751(19) . ?
N4 C6 1.349(2) . ?
N4 B1 1.537(3) . ?
N5 C9 1.356(3) . ?
N5 N6 1.360(2) . ?
N5 B1 1.538(3) . ?
N6 C7 1.337(2) . ?
N7 C31 1.318(2) . ?
N7 C32 1.476(3) . ?
N7 C34' 1.490(8) . ?
N7 C34 1.500(8) . ?
C1 C2 1.396(2) . ?
C1 C11 1.476(3) . ?
C2 C3 1.370(3) . ?
C3 C10 1.499(3) . ?
C4 C5 1.397(2) . ?
C4 C18 1.473(3) . ?
C5 C6 1.374(3) . ?
C6 C17 1.496(3) . ?
C7 C8 1.386(3) . ?
C7 C25 1.463(3) . ?
C8 C9 1.359(4) . ?
C9 C24 1.504(4) . ?
C11 C12 1.383(3) . ?
C11 C16 1.384(3) . ?
C12 C13 1.389(3) . ?
C13 C14 1.370(4) . ?
C14 C15 1.367(4) . ?
C15 C16 1.382(3) . ?
C18 C19 1.382(3) . ?
C18 C23 1.393(3) . ?
C19 C20 1.381(3) . ?
C20 C21 1.393(4) . ?
C21 C22 1.364(4) . ?
C22 C23 1.381(3) . ?
C25 C26 1.377(4) . ?
C25 C30 1.393(3) . ?
C26 C27 1.383(4) . ?
C27 C28 1.374(5) . ?
C28 C29 1.362(5) . ?
C29 C30 1.375(5) . ?
C32 C33 1.494(4) . ?
C34 C35 1.511(11) . ?
C34' C35' 1.459(12) . ?
